data_4312088
loop_
_publ_author_name
'Brian S. Hammes'
'Bal S. Chohan'
'Justin T. Hoffman'
'Simon Einw\"achter'
'Carl J. Carrano'

_publ_section_title
;
 A Family of Dioxo-Molybdenum(VI) Complexes of N2X Heteroscorpionate
 Ligands of Relevance to Molybdoenzymes
;
_journal_name_full 'Inorganic Chemistry'
_journal_page_first 7800
_journal_page_last 7806
_journal_paper_doi 10.1021/ic049130p
_journal_volume 43
_journal_year 2004
_chemical_formula_sum 'C23 H29 Cl3 Mo N4 O3'
_chemical_formula_weight 611.80
_chemical_name_systematic
; 
 ? 
;
_space_group_IT_number 160
_symmetry_cell_setting rhombohedral
_symmetry_space_group_name_Hall 'R 3 -2"'
_symmetry_space_group_name_H-M 'R 3 m :H'
_atom_sites_solution_hydrogens geom
_atom_sites_solution_primary direct
_atom_sites_solution_secondary difmap
_audit_creation_method SHELXL
_cell_angle_alpha 90.00
_cell_angle_beta 90.00
_cell_angle_gamma 120.00
_cell_formula_units_Z 9
_cell_length_a 27.700(3)
_cell_length_b 27.700(3)
_cell_length_c 9.143(2)
_cell_measurement_reflns_used 35
_cell_measurement_temperature 293(2)
_cell_measurement_theta_max 15.18
_cell_measurement_theta_min 5.23
_cell_volume 6075.5(16)
_computing_cell_refinement 'Siemens XSCANS'
_computing_data_collection 'Siemens XSCANS'
_computing_data_reduction 'Siemens SHELXTL'
_computing_molecular_graphics 'Siemens SHELXTL'
_computing_publication_material 'Siemens SHELXTL'
_computing_structure_refinement 'SHELXL-93 (Sheldrick, 1993)'
_computing_structure_solution 'SHELXS-86 (Sheldrick, 1990)'
_diffrn_ambient_temperature 293(2)
_diffrn_measurement_device 'Siemens P4'
_diffrn_measurement_method '2\q/\w scans'
_diffrn_radiation_monochromator graphite
_diffrn_radiation_source 'fine-focus sealed tube'
_diffrn_radiation_type MoK\a
_diffrn_radiation_wavelength 0.71073
_diffrn_reflns_av_R_equivalents 0.0323
_diffrn_reflns_av_sigmaI/netI 0.0431
_diffrn_reflns_limit_h_max 0
_diffrn_reflns_limit_h_min -29
_diffrn_reflns_limit_k_max 29
_diffrn_reflns_limit_k_min -9
_diffrn_reflns_limit_l_max 9
_diffrn_reflns_limit_l_min -7
_diffrn_reflns_number 2766
_diffrn_reflns_theta_max 22.48
_diffrn_reflns_theta_min 2.38
_diffrn_standards_interval_count 97
_diffrn_standards_number 3
_exptl_absorpt_coefficient_mu 0.814
_exptl_absorpt_correction_type none
_exptl_crystal_density_diffrn 1.505
_exptl_crystal_F_000 2808
_refine_diff_density_max 0.774
_refine_diff_density_min -0.601
_refine_diff_density_rms 0.093
_refine_ls_abs_structure_details 'Flack H D (1983), Acta Cryst. A39, 876-881'
_refine_ls_abs_structure_Flack 0.05(10)
_refine_ls_extinction_method none
_refine_ls_goodness_of_fit_all 0.988
_refine_ls_goodness_of_fit_obs 0.990
_refine_ls_matrix_type full
_refine_ls_number_parameters 178
_refine_ls_number_reflns 1777
_refine_ls_number_restraints 1
_refine_ls_restrained_S_all 0.996
_refine_ls_restrained_S_obs 0.989
_refine_ls_R_factor_all 0.0610
_refine_ls_R_factor_obs 0.0503
_refine_ls_shift/esd_max 0.013
_refine_ls_shift/esd_mean 0.002
_refine_ls_structure_factor_coef Fsqd
_refine_ls_weighting_details 'w=1/[\s^2^(Fo^2^)+(0.0900P)^2^+28.0000P] where P=(Fo^2^+2Fc^2^)/3'
_refine_ls_weighting_scheme calc
_refine_ls_wR_factor_all 0.1377
_refine_ls_wR_factor_obs 0.1266
_reflns_number_observed 1544
_reflns_number_total 1778
_reflns_observed_criterion >2sigma(I)
_cod_data_source_file ic049130psi20040702_041847_1.cif
_cod_data_source_block compound2
_cod_depositor_comments
;
The following automatic conversions were performed:
'_symmetry_cell_setting' value 'Rhombohedral' changed to 'rhombohedral'
according to '/home/saulius/struct/CIF-dictionaries/cif_core.dic'
dictionary named 'cif_core.dic' version 2.4.1 from 2010-06-29.

Automatic conversion script
Id: cif_fix_enum 1527 2010-12-29 10:47:43Z saulius 

The following automatic conversions were performed:

'_refine_ls_weighting_scheme' value 'calc
w=1/[\s^2^(Fo^2^)+(0.0900P)^2^+28.0000P] where P=(Fo^2^+2Fc^2^)/3'
was changed to 'calc'. New tag '_refine_ls_weighting_details' was
created. The value of the new tag was set to
'w=1/[\s^2^(Fo^2^)+(0.0900P)^2^+28.0000P] where P=(Fo^2^+2Fc^2^)/3'.

Automatic conversion script
Id: cif_fix_values 3143 2015-03-26 13:38:13Z robertas 
;
_cod_original_cell_volume 6075.6(16)
_cod_original_sg_symbol_H-M 'R 3 m'
_cod_database_code 4312088

loop_
_symmetry_equiv_pos_as_xyz
'x, y, z'
'-y, x-y, z'
'-x+y, -x, z'
'-y, -x, z'
'-x+y, y, z'
'x, x-y, z'
'x+2/3, y+1/3, z+1/3'
'-y+2/3, x-y+1/3, z+1/3'
'-x+y+2/3, -x+1/3, z+1/3'
'-y+2/3, -x+1/3, z+1/3'
'-x+y+2/3, y+1/3, z+1/3'
'x+2/3, x-y+1/3, z+1/3'
'x+1/3, y+2/3, z+2/3'
'-y+1/3, x-y+2/3, z+2/3'
'-x+y+1/3, -x+2/3, z+2/3'
'-y+1/3, -x+2/3, z+2/3'
'-x+y+1/3, y+2/3, z+2/3'
'x+1/3, x-y+2/3, z+2/3'

loop_
_atom_site_aniso_label
_atom_site_aniso_U_11
_atom_site_aniso_U_22
_atom_site_aniso_U_33
_atom_site_aniso_U_23
_atom_site_aniso_U_13
_atom_site_aniso_U_12
Mo1 0.0421(4) 0.0383(5) 0.0454(6) 0.0107(4) 0.0054(2) 0.0191(3)
Cl1 0.062(2) 0.057(2) 0.087(3) 0.035(2) 0.0173(10) 0.0283(11)
O1 0.058(4) 0.031(5) 0.057(6) -0.015(4) -0.008(2) 0.015(2)
O2 0.063(4) 0.049(4) 0.060(5) 0.006(3) 0.018(3) 0.033(3)
N1 0.043(4) 0.038(4) 0.054(5) 0.002(3) 0.001(3) 0.020(3)
N2 0.049(4) 0.046(4) 0.061(6) -0.004(4) 0.002(4) 0.031(4)
C1 0.028(4) 0.030(6) 0.020(6) 0.017(5) 0.008(2) 0.015(3)
C2 0.038(4) 0.041(6) 0.026(6) 0.002(5) 0.001(2) 0.021(3)
C3 0.062(6) 0.039(7) 0.034(7) -0.006(5) -0.003(3) 0.020(3)
C4 0.155(15) 0.046(9) 0.042(9) -0.008(7) -0.004(3) 0.023(4)
C5 0.077(7) 0.072(6) 0.037(5) -0.013(4) -0.017(4) 0.048(6)
C6 0.062(6) 0.033(7) 0.042(8) 0.004(6) 0.002(3) 0.017(3)
C7 0.065(6) 0.029(6) 0.039(7) -0.002(5) -0.001(3) 0.014(3)
C8 0.047(5) 0.046(7) 0.045(8) -0.020(6) -0.010(3) 0.023(4)
C9 0.114(10) 0.063(9) 0.027(8) 0.011(6) 0.006(3) 0.031(5)
C10 0.036(4) 0.039(6) 0.034(7) 0.004(5) 0.002(3) 0.019(3)
C11 0.034(4) 0.045(7) 0.050(7) -0.008(6) -0.004(3) 0.023(3)
C12 0.039(5) 0.040(5) 0.083(7) -0.014(4) 0.002(4) 0.023(4)
C13 0.069(7) 0.074(7) 0.088(9) -0.026(6) 0.004(6) 0.051(6)
C14 0.050(6) 0.048(6) 0.138(13) 0.008(6) 0.004(6) 0.039(5)
C15 0.056(6) 0.055(6) 0.083(8) 0.009(5) 0.001(5) 0.038(5)
C16 0.060(6) 0.082(7) 0.105(10) 0.027(6) -0.005(6) 0.050(6)
Cl2 0.157(5) 0.220(10) 0.303(13) 0.092(9) 0.046(4) 0.110(5)
Cl1 0.150(4) 0.205(8) 0.160(7) 0.008(6) 0.004(3) 0.102(4)
C17 0.119(15) 0.055(11) 0.200(28) 0.028(13) 0.014(7) 0.027(6)

loop_
_atom_site_label
_atom_site_type_symbol
_atom_site_fract_x
_atom_site_fract_y
_atom_site_fract_z
_atom_site_U_iso_or_equiv
_atom_site_thermal_displace_type
_atom_site_occupancy
_atom_site_calc_flag
_atom_site_refinement_flags
_atom_site_disorder_group
Mo1 Mo 0.16653(3) 0.33307(5) 0.21679(10) 0.0424(3) Uani 1 d S .
Cl1 Cl 0.21240(7) 0.42479(15) 0.1196(4) 0.0692(11) Uani 1 d S .
O1 O 0.1380(2) 0.2760(3) 0.3606(9) 0.051(2) Uani 1 d S .
O2 O 0.2035(3) 0.3112(3) 0.1140(7) 0.055(2) Uani 1 d . .
N1 N 0.1445(3) 0.3757(3) 0.5361(9) 0.045(2) Uani 1 d . .
N2 N 0.1344(3) 0.3738(3) 0.3917(9) 0.049(2) Uani 1 d . .
C1 C 0.1274(2) 0.2548(4) 0.4937(11) 0.026(2) Uani 1 d S .
C2 C 0.0982(2) 0.1965(5) 0.5156(11) 0.034(2) Uani 1 d S .
C3 C 0.0783(2) 0.1567(5) 0.3842(14) 0.048(3) Uani 1 d S .
C4 C 0.0483(3) 0.0967(6) 0.4311(16) 0.093(6) Uani 1 d S .
H4A H 0.0730(3) 0.0892(6) 0.4879(16) 0.140 Uiso 0.50 calc PR .
H4B H 0.0363(3) 0.0731(6) 0.3462(16) 0.140 Uiso 1 calc SR .
H4C H 0.0165(3) 0.0893(6) 0.4892(16) 0.140 Uiso 0.50 calc PR .
C5 C 0.1280(4) 0.1657(4) 0.2953(10) 0.057(2) Uani 1 d . .
H5A H 0.1528(4) 0.1596(4) 0.3558(10) 0.086 Uiso 1 calc R .
H5B H 0.1472(4) 0.2032(4) 0.2586(10) 0.086 Uiso 1 calc R .
H5C H 0.1156(4) 0.1400(4) 0.2148(10) 0.086 Uiso 1 calc R .
C6 C 0.0885(2) 0.1770(5) 0.6538(14) 0.049(3) Uani 1 d S .
H6A H 0.0693(2) 0.1386(5) 0.6675(14) 0.059 Uiso 1 calc SR .
C7 C 0.1060(2) 0.2119(5) 0.7811(13) 0.048(3) Uani 1 d S .
C8 C 0.1346(2) 0.2692(5) 0.7546(13) 0.046(3) Uani 1 d S .
H8A H 0.1468(2) 0.2936(5) 0.8337(13) 0.055 Uiso 1 calc SR .
C9 C 0.0937(3) 0.1874(6) 0.9283(14) 0.074(4) Uani 1 d S .
H9C H 0.0737(3) 0.1475(6) 0.9208(14) 0.111 Uiso 1 calc SR .
H9A H 0.0715(3) 0.1995(6) 0.9803(14) 0.111 Uiso 0.50 calc PR .
H9B H 0.1280(3) 0.1993(6) 0.9801(14) 0.111 Uiso 0.50 calc PR .
C10 C 0.1454(2) 0.2907(4) 0.6159(12) 0.036(3) Uani 1 d S .
C11 C 0.1765(2) 0.3529(5) 0.6018(14) 0.042(3) Uani 1 d S .
H11A H 0.1835(2) 0.3669(5) 0.7025(14) 0.050 Uiso 1 calc SR .
C12 C 0.1189(4) 0.3982(3) 0.6136(12) 0.053(2) Uani 1 d . .
C13 C 0.1185(4) 0.4017(4) 0.7750(12) 0.070(3) Uani 1 d . .
H13A H 0.1431(4) 0.3901(4) 0.8156(12) 0.106 Uiso 1 calc R .
H13B H 0.0814(4) 0.3779(4) 0.8106(12) 0.106 Uiso 1 calc R .
H13C H 0.1309(4) 0.4395(4) 0.8036(12) 0.106 Uiso 1 calc R .
C14 C 0.0906(4) 0.4107(4) 0.5067(16) 0.072(4) Uani 1 d . .
H14B H 0.0682(4) 0.4264(4) 0.5245(16) 0.087 Uiso 1 calc R .
H14A H 0.0681(4) 0.4275(4) 0.5257(16) 0.087 Uiso 1 d R .
C15 C 0.1011(4) 0.3963(4) 0.3712(13) 0.060(3) Uani 1 d . .
C16 C 0.0810(4) 0.4017(5) 0.2287(14) 0.076(3) Uani 1 d . .
H16A H 0.0956(4) 0.3881(5) 0.1544(14) 0.114 Uiso 1 calc R .
H16B H 0.0931(4) 0.4403(5) 0.2103(14) 0.114 Uiso 1 calc R .
H16C H 0.0410(4) 0.3805(5) 0.2272(14) 0.114 Uiso 1 calc R .
Cl2 Cl 0.2903(2) 0.5806(5) 0.4314(13) 0.220(5) Uani 1 d S .
Cl1 Cl 0.2566(2) 0.5133(4) 0.6718(10) 0.166(3) Uani 1 d S .
C17 C 0.2555(4) 0.5109(8) 0.4601(28) 0.132(9) Uani 1 d S .
H17A H 0.2752(4) 0.4931(8) 0.4211(28) 0.158 Uiso 0.50 calc PR .
H17B H 0.2179(4) 0.4931(8) 0.4211(28) 0.158 Uiso 0.50 calc PR .

loop_
_atom_type_symbol
_atom_type_description
_atom_type_scat_dispersion_real
_atom_type_scat_dispersion_imag
_atom_type_scat_source
C C 0.0033 0.0016 'International Tables Vol C Tables 4.2.6.8 and 6.1.1.4'
H H 0.0000 0.0000 'International Tables Vol C Tables 4.2.6.8 and 6.1.1.4'
N N 0.0061 0.0033 'International Tables Vol C Tables 4.2.6.8 and 6.1.1.4'
O O 0.0106 0.0060 'International Tables Vol C Tables 4.2.6.8 and 6.1.1.4'
Cl Cl 0.1484 0.1585 'International Tables Vol C Tables 4.2.6.8 and 6.1.1.4'
Mo Mo -1.6832 0.6857 'International Tables Vol C Tables 4.2.6.8 and 6.1.1.4'

loop_
_geom_angle_atom_site_label_1
_geom_angle_atom_site_label_2
_geom_angle_atom_site_label_3
_geom_angle
_geom_angle_site_symmetry_1
_geom_angle_site_symmetry_3
_geom_angle_publ_flag
O2 Mo1 O2 101.9(5) . 5 ?
O2 Mo1 O1 99.2(2) . . ?
O2 Mo1 O1 99.2(2) 5 . ?
O2 Mo1 N2 91.2(3) . 5 ?
O2 Mo1 N2 166.8(3) 5 5 ?
O1 Mo1 N2 80.2(3) . 5 ?
O2 Mo1 N2 166.8(3) . . ?
O2 Mo1 N2 91.2(3) 5 . ?
O1 Mo1 N2 80.2(3) . . ?
N2 Mo1 N2 75.7(4) 5 . ?
O2 Mo1 Cl1 94.5(2) . . ?
O2 Mo1 Cl1 94.5(2) 5 . ?
O1 Mo1 Cl1 158.1(2) . . ?
N2 Mo1 Cl1 82.6(2) 5 . ?
N2 Mo1 Cl1 82.6(2) . . ?
C1 O1 Mo1 156.6(7) . . ?
C12 N1 N2 112.6(8) . . ?
C12 N1 C11 123.9(9) . . ?
N2 N1 C11 123.4(8) . . ?
N1 N2 C15 107.1(8) . . ?
N1 N2 Mo1 124.0(5) . . ?
C15 N2 Mo1 128.8(7) . . ?
O1 C1 C2 120.9(9) . . ?
O1 C1 C10 119.6(9) . . ?
C2 C1 C10 119.5(9) . . ?
C6 C2 C1 118.4(10) . . ?
C6 C2 C3 121.2(10) . . ?
C1 C2 C3 120.3(9) . . ?
C5 C3 C5 112.2(11) 5 . ?
C5 C3 C4 106.9(7) 5 . ?
C5 C3 C4 106.9(7) . . ?
C5 C3 C2 109.5(6) 5 . ?
C5 C3 C2 109.5(6) . . ?
C4 C3 C2 111.9(10) . . ?
C2 C6 C7 124.0(11) . . ?
C8 C7 C6 115.8(11) . . ?
C8 C7 C9 123.6(11) . . ?
C6 C7 C9 120.7(11) . . ?
C10 C8 C7 122.1(10) . . ?
C8 C10 C1 120.2(10) . . ?
C8 C10 C11 117.1(10) . . ?
C1 C10 C11 122.7(10) . . ?
N1 C11 N1 111.9(10) . 5 ?
N1 C11 C10 114.3(6) . . ?
N1 C11 C10 114.3(6) 5 . ?
N1 C12 C14 103.6(10) . . ?
N1 C12 C13 125.1(9) . . ?
C14 C12 C13 131.0(9) . . ?
C15 C14 C12 109.3(8) . . ?
N2 C15 C14 107.4(9) . . ?
N2 C15 C16 123.7(10) . . ?
C14 C15 C16 128.9(9) . . ?
Cl2 C17 Cl1 97.3(13) . . ?

loop_
_geom_bond_atom_site_label_1
_geom_bond_atom_site_label_2
_geom_bond_distance
_geom_bond_site_symmetry_2
_geom_bond_publ_flag
Mo1 O2 1.710(6) . ?
Mo1 O2 1.710(6) 5 ?
Mo1 O1 1.898(9) . ?
Mo1 N2 2.373(8) 5 ?
Mo1 N2 2.373(8) . ?
Mo1 Cl1 2.373(3) . ?
O1 C1 1.319(12) . ?
N1 C12 1.355(11) . ?
N1 N2 1.346(11) . ?
N1 C11 1.449(10) . ?
N2 C15 1.359(12) . ?
C1 C2 1.413(14) . ?
C1 C10 1.411(15) . ?
C2 C6 1.35(2) . ?
C2 C3 1.53(2) . ?
C3 C5 1.508(12) 5 ?
C3 C5 1.508(12) . ?
C3 C4 1.50(2) . ?
C6 C7 1.43(2) . ?
C7 C8 1.40(2) . ?
C7 C9 1.47(2) . ?
C8 C10 1.37(2) . ?
C10 C11 1.50(2) . ?
C11 N1 1.449(10) 5 ?
C12 C14 1.40(2) . ?
C12 C13 1.48(2) . ?
C14 C15 1.38(2) . ?
C15 C16 1.45(2) . ?
Cl2 C17 1.69(2) . ?
Cl1 C17 1.94(3) . ?
